data_1577222
loop_
_publ_author_name
'Zhang, Xi'
'Bai, Jingyi'
'Zhao, Yue'
'Wang, Minyan'
'Shi, Zhuangzhi'

_publ_section_title
;
 Modular assembly of chiral biaryl phosphoramidite (BPA) libraries by
 nickel catalysis
;
_journal_name_full 'Chemical Science'
_journal_paper_doi 10.1039/D6SC00358C
_journal_year 2026
_chemical_formula_moiety 'C34 H58 Br8 Rh2 Si6'
_chemical_formula_sum 'C34 H58 Br8 Rh2 Si6'
_chemical_formula_weight 1480.44
_space_group_crystal_system monoclinic
_space_group_IT_number 15
_space_group_name_Hall '-C 2yc'
_space_group_name_H-M_alt 'C 1 2/c 1'
_atom_sites_solution_hydrogens geom
_atom_sites_solution_primary dual
_audit_creation_date 2025-04-09
_audit_creation_method
;
Olex2 1.5
(compiled 2025.03.04 svn.red2d20d0 for OlexSys, GUI svn.r7188)
;
_audit_update_record
;
2025-04-09 deposited with the CCDC.	2026-03-24 downloaded from the CCDC.
;
_cell_angle_alpha 90
_cell_angle_beta 104.788(6)
_cell_angle_gamma 90
_cell_formula_units_Z 4
_cell_length_a 22.4223(18)
_cell_length_b 12.8037(10)
_cell_length_c 18.0650(16)
_cell_measurement_reflns_used 7493
_cell_measurement_temperature 200
_cell_measurement_theta_max 27.99
_cell_measurement_theta_min 2.31
_cell_volume 5014.5(7)
_computing_molecular_graphics 'Olex2 1.5 (Dolomanov et al., 2009)'
_computing_publication_material 'Olex2 1.5 (Dolomanov et al., 2009)'
_computing_structure_refinement 'XL  (Sheldrick, 2008)'
_computing_structure_solution 'SHELXT  (Sheldrick, 2015)'
_diffrn_ambient_temperature 200
_diffrn_measured_fraction_theta_full 0.973
_diffrn_measured_fraction_theta_max 1.000
_diffrn_measurement_device_type 'Bruker APEXII Quazar'
_diffrn_measurement_method '\f and \w scans'
_diffrn_radiation_monochromator graphite
_diffrn_radiation_type MoK\a
_diffrn_radiation_wavelength 0.71073
_diffrn_reflns_av_R_equivalents 0.1140
_diffrn_reflns_av_unetI/netI 0.0802
_diffrn_reflns_Laue_measured_fraction_full 0.973
_diffrn_reflns_Laue_measured_fraction_max 1.000
_diffrn_reflns_limit_h_max 25
_diffrn_reflns_limit_h_min -26
_diffrn_reflns_limit_k_max 15
_diffrn_reflns_limit_k_min -15
_diffrn_reflns_limit_l_max 21
_diffrn_reflns_limit_l_min -20
_diffrn_reflns_number 31464
_diffrn_reflns_point_group_measured_fraction_full 0.973
_diffrn_reflns_point_group_measured_fraction_max 1.000
_diffrn_reflns_theta_full 25.242
_diffrn_reflns_theta_max 24.997
_diffrn_reflns_theta_min 1.879
_diffrn_source_current 1.4
_diffrn_source_power 0.07
_diffrn_source_voltage 50.0
_diffrn_standards_number 0
_exptl_absorpt_coefficient_mu 7.201
_exptl_absorpt_correction_T_max 0.0511
_exptl_absorpt_correction_T_min 0.0163
_exptl_absorpt_correction_type multi-scan
_exptl_absorpt_process_details
;
SADABS-2008/1 (Bruker,2008) was used for absorption correction.
wR2(int) was 0.1479 before and 0.0947 after correction.
The Ratio of minimum to maximum transmission is 0.3190.
The \l/2 correction factor is 0.0015.
;
_exptl_crystal_colour red
_exptl_crystal_colour_primary red
_exptl_crystal_density_diffrn 1.961
_exptl_crystal_description plate
_exptl_crystal_F_000 2864
_exptl_crystal_size_max 0.25
_exptl_crystal_size_mid 0.1
_exptl_crystal_size_min 0.01
_refine_diff_density_max 2.222
_refine_diff_density_min -2.645
_refine_diff_density_rms 0.264
_refine_ls_extinction_method none
_refine_ls_goodness_of_fit_ref 1.129
_refine_ls_hydrogen_treatment constr
_refine_ls_matrix_type full
_refine_ls_number_parameters 235
_refine_ls_number_reflns 4426
_refine_ls_number_restraints 6
_refine_ls_restrained_S_all 1.129
_refine_ls_R_factor_all 0.1099
_refine_ls_R_factor_gt 0.0838
_refine_ls_shift/su_max 0.000
_refine_ls_shift/su_mean 0.000
_refine_ls_structure_factor_coef Fsqd
_refine_ls_weighting_details 'w=1/[\s^2^(Fo^2^)+466.7681P] where P=(Fo^2^+2Fc^2^)/3'
_refine_ls_weighting_scheme calc
_refine_ls_wR_factor_gt 0.2041
_refine_ls_wR_factor_ref 0.2262
_reflns_Friedel_coverage 0.000
_reflns_number_gt 3356
_reflns_number_total 4426
_reflns_threshold_expression 'I > 2\s(I)'
_cod_data_source_file d6sc00358c2.cif
_cod_data_source_block CpTms3Br2
_cod_database_code 1577222
_shelxl_version_number 2014/6
_shelx_space_group_comment
;
The symmetry employed for this shelxl refinement is uniquely defined
by the following loop, which should always be used as a source of
symmetry information in preference to the above space-group names.
They are only intended as comments.
;
_shelx_estimated_absorpt_t_max 0.931
_shelx_estimated_absorpt_t_min 0.266
_olex2_refinement_description
;
1. Fixed Uiso
 At 1.2 times of:
  All C(H) groups
 At 1.5 times of:
  All C(H,H,H) groups
2. Uiso/Uaniso restraints and constraints
Uanis(C1) \\sim Ueq: with sigma of 0.01 and sigma for terminal atoms of 0.02
3.a Ternary CH refined with riding coordinates:
 C14(H14)
3.b Aromatic/amide H refined with riding coordinates:
 C2(H2)
3.c Idealised Me refined as rotating group:
 C6(H6A,H6B,H6C), C7(H7A,H7B,H7C), C8(H8A,H8B,H8C), C9(H9A,H9B,H9C), C10(H10A,
 H10B,H10C), C11(H11A,H11B,H11C), C15(H15A,H15B,H15C), C16(H16A,H16B,H16C),
 C17(H17A,H17B,H17C)
;
_olex2_submission_special_instructions 'No special instructions were received'

loop_
_space_group_symop_operation_xyz
'x, y, z'
'-x, y, -z+1/2'
'x+1/2, y+1/2, z'
'-x+1/2, y+1/2, -z+1/2'
'-x, -y, -z'
'x, -y, z-1/2'
'-x+1/2, -y+1/2, -z'
'x+1/2, -y+1/2, z-1/2'

loop_
_atom_site_label
_atom_site_type_symbol
_atom_site_fract_x
_atom_site_fract_y
_atom_site_fract_z
_atom_site_U_iso_or_equiv
_atom_site_adp_type
_atom_site_occupancy
_atom_site_site_symmetry_order
_atom_site_calc_flag
_atom_site_refinement_flags_posn
_atom_site_refinement_flags_adp
_atom_site_refinement_flags_occupancy
_atom_site_disorder_assembly
_atom_site_disorder_group
Rh1 Rh 0.43202(5) 0.41118(9) 0.48462(7) 0.0289(3) Uani 1 1 d . . . . .
Br1 Br 0.36572(8) 0.56084(13) 0.50403(11) 0.0428(5) Uani 1 1 d . . . . .
Br2 Br 0.48200(7) 0.52537(12) 0.40352(9) 0.0344(4) Uani 1 1 d . . . . .
Br3 Br 0.52961(11) 0.16992(18) 0.65860(13) 0.0630(6) Uani 1 1 d . . . . .
Br4 Br 0.49968(9) 0.10990(15) 0.35585(11) 0.0479(5) Uani 1 1 d . . . . .
Si1 Si 0.3591(2) 0.2839(4) 0.6158(3) 0.0388(11) Uani 1 1 d . . . . .
Si2 Si 0.3574(2) 0.3250(4) 0.2896(3) 0.0342(10) Uani 1 1 d . . . . .
Si3 Si 0.6277(2) 0.1361(4) 0.5286(3) 0.0390(11) Uani 1 1 d . . . . .
C1 C 0.3908(7) 0.2788(12) 0.5279(10) 0.034(4) Uani 1 1 d . U . . .
C2 C 0.3561(7) 0.3105(12) 0.4517(9) 0.030(3) Uani 1 1 d . . . . .
H2 H 0.3148 0.3349 0.4405 0.036 Uiso 1 1 calc R U . . .
C3 C 0.3906(7) 0.3012(12) 0.3948(9) 0.030(3) Uani 1 1 d . . . . .
C4 C 0.4502(7) 0.2630(13) 0.4387(9) 0.032(4) Uani 1 1 d . . . . .
C5 C 0.4511(7) 0.2484(11) 0.5156(9) 0.032(4) Uani 1 1 d . . . . .
C6 C 0.3476(10) 0.1475(15) 0.6437(11) 0.051(5) Uani 1 1 d . . . . .
H6A H 0.3198 0.1114 0.6007 0.077 Uiso 1 1 calc R U . . .
H6B H 0.3296 0.1477 0.6877 0.077 Uiso 1 1 calc R U . . .
H6C H 0.3875 0.1114 0.6575 0.077 Uiso 1 1 calc R U . . .
C7 C 0.2840(8) 0.3518(16) 0.5858(12) 0.051(5) Uani 1 1 d . . . . .
H7A H 0.2904 0.4230 0.5696 0.077 Uiso 1 1 calc R U . . .
H7B H 0.2649 0.3544 0.6289 0.077 Uiso 1 1 calc R U . . .
H7C H 0.2569 0.3139 0.5431 0.077 Uiso 1 1 calc R U . . .
C8 C 0.4100(8) 0.3605(15) 0.6925(11) 0.045(4) Uani 1 1 d . . . . .
H8A H 0.4526 0.3359 0.7005 0.068 Uiso 1 1 calc R U . . .
H8B H 0.3969 0.3520 0.7400 0.068 Uiso 1 1 calc R U . . .
H8C H 0.4077 0.4345 0.6780 0.068 Uiso 1 1 calc R U . . .
C9 C 0.3135(9) 0.2027(15) 0.2563(11) 0.050(5) Uani 1 1 d . . . . .
H9A H 0.3412 0.1425 0.2690 0.075 Uiso 1 1 calc R U . . .
H9B H 0.2961 0.2059 0.2008 0.075 Uiso 1 1 calc R U . . .
H9C H 0.2800 0.1954 0.2818 0.075 Uiso 1 1 calc R U . . .
C10 C 0.4180(8) 0.3432(13) 0.2392(9) 0.036(4) Uani 1 1 d . . . . .
H10A H 0.4466 0.3977 0.2649 0.053 Uiso 1 1 calc R U . . .
H10B H 0.3993 0.3642 0.1862 0.053 Uiso 1 1 calc R U . . .
H10C H 0.4405 0.2776 0.2396 0.053 Uiso 1 1 calc R U . . .
C11 C 0.3059(7) 0.4418(14) 0.2814(11) 0.042(4) Uani 1 1 d . . . . .
H11A H 0.2751 0.4294 0.3104 0.063 Uiso 1 1 calc R U . . .
H11B H 0.2850 0.4539 0.2275 0.063 Uiso 1 1 calc R U . . .
H11C H 0.3306 0.5032 0.3022 0.063 Uiso 1 1 calc R U . . .
C12 C 0.5105(7) 0.2053(12) 0.5536(9) 0.033(4) Uani 1 1 d . . . . .
C13 C 0.5469(7) 0.1926(12) 0.5061(9) 0.030(3) Uani 1 1 d . . . . .
C14 C 0.5123(8) 0.2273(13) 0.4273(10) 0.038(4) Uani 1 1 d . . . . .
H14 H 0.5341 0.2861 0.4088 0.046 Uiso 1 1 calc R U . . .
C15 C 0.6771(10) 0.1934(17) 0.6183(12) 0.062(6) Uani 1 1 d . . . . .
H15A H 0.6751 0.2698 0.6151 0.094 Uiso 1 1 calc R U . . .
H15B H 0.7199 0.1706 0.6249 0.094 Uiso 1 1 calc R U . . .
H15C H 0.6623 0.1699 0.6621 0.094 Uiso 1 1 calc R U . . .
C16 C 0.6198(9) -0.0087(13) 0.5378(13) 0.050(5) Uani 1 1 d . . . . .
H16A H 0.6037 -0.0240 0.5823 0.075 Uiso 1 1 calc R U . . .
H16B H 0.6602 -0.0418 0.5445 0.075 Uiso 1 1 calc R U . . .
H16C H 0.5912 -0.0360 0.4914 0.075 Uiso 1 1 calc R U . . .
C17 C 0.6643(9) 0.1648(15) 0.4478(12) 0.052(5) Uani 1 1 d . . . . .
H17A H 0.6371 0.1403 0.3994 0.078 Uiso 1 1 calc R U . . .
H17B H 0.7041 0.1289 0.4570 0.078 Uiso 1 1 calc R U . . .
H17C H 0.6707 0.2403 0.4448 0.078 Uiso 1 1 calc R U . . .

loop_
_atom_site_aniso_label
_atom_site_aniso_U_11
_atom_site_aniso_U_22
_atom_site_aniso_U_33
_atom_site_aniso_U_23
_atom_site_aniso_U_13
_atom_site_aniso_U_12
Rh1 0.0281(6) 0.0230(6) 0.0355(7) -0.0026(5) 0.0080(5) -0.0049(5)
Br1 0.0363(9) 0.0307(9) 0.0620(12) -0.0056(8) 0.0135(8) 0.0011(7)
Br2 0.0366(9) 0.0294(8) 0.0358(9) -0.0005(7) 0.0067(7) -0.0103(7)
Br3 0.0763(15) 0.0560(13) 0.0563(13) 0.0020(10) 0.0159(11) 0.0050(11)
Br4 0.0515(11) 0.0419(10) 0.0503(11) -0.0072(8) 0.0129(9) -0.0005(8)
Si1 0.038(3) 0.042(3) 0.040(3) -0.006(2) 0.016(2) -0.011(2)
Si2 0.028(2) 0.038(3) 0.035(2) -0.0021(19) 0.0059(18) -0.0051(19)
Si3 0.036(3) 0.029(2) 0.049(3) 0.004(2) 0.007(2) -0.0012(19)
C1 0.031(7) 0.029(7) 0.044(7) -0.004(6) 0.012(6) -0.016(6)
C2 0.025(8) 0.027(8) 0.038(9) -0.001(7) 0.012(7) -0.009(6)
C3 0.021(7) 0.029(8) 0.041(9) 0.000(7) 0.012(6) -0.001(6)
C4 0.023(8) 0.037(9) 0.033(9) -0.003(7) 0.000(6) -0.012(7)
C5 0.041(9) 0.020(7) 0.038(9) -0.010(6) 0.016(7) -0.013(7)
C6 0.074(14) 0.043(11) 0.043(11) -0.004(9) 0.023(10) -0.010(10)
C7 0.033(10) 0.063(13) 0.065(13) -0.010(10) 0.026(9) -0.006(9)
C8 0.043(10) 0.044(10) 0.050(11) -0.011(9) 0.012(8) -0.008(8)
C9 0.052(11) 0.051(11) 0.039(10) -0.005(9) -0.002(8) -0.016(9)
C10 0.039(9) 0.033(9) 0.037(9) -0.004(7) 0.015(7) 0.001(7)
C11 0.021(8) 0.048(10) 0.054(11) 0.001(8) 0.004(7) -0.001(7)
C12 0.032(8) 0.023(8) 0.037(9) 0.000(7) -0.001(7) 0.002(6)
C13 0.038(9) 0.025(8) 0.030(8) -0.006(6) 0.016(7) -0.001(6)
C14 0.037(9) 0.032(9) 0.049(10) -0.011(8) 0.020(8) -0.008(7)
C15 0.066(14) 0.056(13) 0.051(12) 0.012(10) -0.010(10) -0.013(11)
C16 0.042(10) 0.030(9) 0.077(14) 0.006(9) 0.015(10) 0.009(8)
C17 0.053(12) 0.038(10) 0.070(14) 0.004(9) 0.024(10) 0.012(9)

loop_
_atom_type_symbol
_atom_type_description
_atom_type_scat_dispersion_real
_atom_type_scat_dispersion_imag
_atom_type_scat_source
C C 0.0033 0.0016 'International Tables Vol C Tables 4.2.6.8 and 6.1.1.4'
H H 0.0000 0.0000 'International Tables Vol C Tables 4.2.6.8 and 6.1.1.4'
Br Br -0.2901 2.4595 'International Tables Vol C Tables 4.2.6.8 and 6.1.1.4'
Rh Rh -1.1178 0.9187 'International Tables Vol C Tables 4.2.6.8 and 6.1.1.4'
Si Si 0.0817 0.0704 'International Tables Vol C Tables 4.2.6.8 and 6.1.1.4'

loop_
_geom_angle_atom_site_label_1
_geom_angle_atom_site_label_2
_geom_angle_atom_site_label_3
_geom_angle
_geom_angle_site_symmetry_1
_geom_angle_site_symmetry_3
_geom_angle_publ_flag
Br1 Rh1 Br2 90.06(7) . 5_666 ?
Br1 Rh1 Br2 90.31(7) . . ?
Br2 Rh1 Br2 85.27(7) . 5_666 ?
C1 Rh1 Br1 103.0(4) . . ?
C1 Rh1 Br2 105.6(4) . 5_666 ?
C1 Rh1 Br2 162.6(4) . . ?
C1 Rh1 C3 67.8(6) . . ?
C1 Rh1 C5 39.8(6) . . ?
C2 Rh1 Br1 92.4(4) . . ?
C2 Rh1 Br2 144.8(4) . 5_666 ?
C2 Rh1 Br2 129.8(4) . . ?
C2 Rh1 C1 39.9(6) . . ?
C2 Rh1 C3 39.4(6) . . ?
C2 Rh1 C4 64.4(6) . . ?
C2 Rh1 C5 64.9(6) . . ?
C3 Rh1 Br1 116.5(4) . . ?
C3 Rh1 Br2 96.3(4) . . ?
C3 Rh1 Br2 153.4(4) . 5_666 ?
C3 Rh1 C5 65.7(6) . . ?
C4 Rh1 Br1 155.1(4) . . ?
C4 Rh1 Br2 97.5(4) . . ?
C4 Rh1 Br2 114.1(4) . 5_666 ?
C4 Rh1 C1 65.8(6) . . ?
C4 Rh1 C3 39.3(5) . . ?
C4 Rh1 C5 37.7(6) . . ?
C5 Rh1 Br1 141.5(4) . . ?
C5 Rh1 Br2 92.4(4) . 5_666 ?
C5 Rh1 Br2 128.1(4) . . ?
Rh1 Br2 Rh1 94.74(6) . 5_666 ?
C6 Si1 C1 107.6(8) . . ?
C7 Si1 C1 106.2(8) . . ?
C7 Si1 C6 110.0(9) . . ?
C8 Si1 C1 110.9(8) . . ?
C8 Si1 C6 113.6(9) . . ?
C8 Si1 C7 108.3(9) . . ?
C9 Si2 C3 103.3(8) . . ?
C9 Si2 C11 112.4(9) . . ?
C10 Si2 C3 111.6(7) . . ?
C10 Si2 C9 110.1(9) . . ?
C10 Si2 C11 112.3(8) . . ?
C11 Si2 C3 106.7(8) . . ?
C15 Si3 C13 111.1(9) . . ?
C15 Si3 C16 111.2(9) . . ?
C15 Si3 C17 108.5(10) . . ?
C16 Si3 C13 106.8(8) . . ?
C16 Si3 C17 109.4(9) . . ?
C17 Si3 C13 109.9(8) . . ?
Si1 C1 Rh1 124.0(8) . . ?
C2 C1 Rh1 67.4(8) . . ?
C2 C1 Si1 123.9(12) . . ?
C2 C1 C5 102.8(13) . . ?
C5 C1 Rh1 70.2(8) . . ?
C5 C1 Si1 133.3(13) . . ?
Rh1 C2 H2 122.4 . . ?
C1 C2 Rh1 72.7(8) . . ?
C1 C2 H2 123.3 . . ?
C3 C2 Rh1 73.0(8) . . ?
C3 C2 C1 113.3(14) . . ?
C3 C2 H2 123.3 . . ?
Si2 C3 Rh1 129.3(8) . . ?
C2 C3 Rh1 67.5(8) . . ?
C2 C3 Si2 124.1(11) . . ?
C2 C3 C4 103.0(13) . . ?
C4 C3 Rh1 69.7(9) . . ?
C4 C3 Si2 132.7(12) . . ?
C3 C4 Rh1 71.0(9) . . ?
C3 C4 C14 140.2(15) . . ?
C5 C4 Rh1 72.0(9) . . ?
C5 C4 C3 111.4(14) . . ?
C5 C4 C14 108.2(14) . . ?
C14 C4 Rh1 125.8(10) . . ?
C1 C5 Rh1 70.0(9) . . ?
C4 C5 Rh1 70.3(9) . . ?
C4 C5 C1 109.4(14) . . ?
C4 C5 C12 107.5(14) . . ?
C12 C5 Rh1 125.9(10) . . ?
C12 C5 C1 143.0(15) . . ?
Si1 C6 H6A 109.5 . . ?
Si1 C6 H6B 109.5 . . ?
Si1 C6 H6C 109.5 . . ?
H6A C6 H6B 109.5 . . ?
H6A C6 H6C 109.5 . . ?
H6B C6 H6C 109.5 . . ?
Si1 C7 H7A 109.5 . . ?
Si1 C7 H7B 109.5 . . ?
Si1 C7 H7C 109.5 . . ?
H7A C7 H7B 109.5 . . ?
H7A C7 H7C 109.5 . . ?
H7B C7 H7C 109.5 . . ?
Si1 C8 H8A 109.5 . . ?
Si1 C8 H8B 109.5 . . ?
Si1 C8 H8C 109.5 . . ?
H8A C8 H8B 109.5 . . ?
H8A C8 H8C 109.5 . . ?
H8B C8 H8C 109.5 . . ?
Si2 C9 H9A 109.5 . . ?
Si2 C9 H9B 109.5 . . ?
Si2 C9 H9C 109.5 . . ?
H9A C9 H9B 109.5 . . ?
H9A C9 H9C 109.5 . . ?
H9B C9 H9C 109.5 . . ?
Si2 C10 H10A 109.5 . . ?
Si2 C10 H10B 109.5 . . ?
Si2 C10 H10C 109.5 . . ?
H10A C10 H10B 109.5 . . ?
H10A C10 H10C 109.5 . . ?
H10B C10 H10C 109.5 . . ?
Si2 C11 H11A 109.5 . . ?
Si2 C11 H11B 109.5 . . ?
Si2 C11 H11C 109.5 . . ?
H11A C11 H11B 109.5 . . ?
H11A C11 H11C 109.5 . . ?
H11B C11 H11C 109.5 . . ?
C5 C12 Br3 120.9(12) . . ?
C13 C12 Br3 126.6(12) . . ?
C13 C12 C5 112.4(14) . . ?
C12 C13 Si3 127.9(12) . . ?
C12 C13 C14 108.7(14) . . ?
C14 C13 Si3 123.3(11) . . ?
Br4 C14 H14 111.1 . . ?
C4 C14 Br4 109.7(11) . . ?
C4 C14 H14 111.1 . . ?
C13 C14 Br4 110.5(11) . . ?
C13 C14 C4 103.1(13) . . ?
C13 C14 H14 111.1 . . ?
Si3 C15 H15A 109.5 . . ?
Si3 C15 H15B 109.5 . . ?
Si3 C15 H15C 109.5 . . ?
H15A C15 H15B 109.5 . . ?
H15A C15 H15C 109.5 . . ?
H15B C15 H15C 109.5 . . ?
Si3 C16 H16A 109.5 . . ?
Si3 C16 H16B 109.5 . . ?
Si3 C16 H16C 109.5 . . ?
H16A C16 H16B 109.5 . . ?
H16A C16 H16C 109.5 . . ?
H16B C16 H16C 109.5 . . ?
Si3 C17 H17A 109.5 . . ?
Si3 C17 H17B 109.5 . . ?
Si3 C17 H17C 109.5 . . ?
H17A C17 H17B 109.5 . . ?
H17A C17 H17C 109.5 . . ?
H17B C17 H17C 109.5 . . ?

loop_
_geom_bond_atom_site_label_1
_geom_bond_atom_site_label_2
_geom_bond_distance
_geom_bond_site_symmetry_2
_geom_bond_publ_flag
Rh1 Br1 2.504(2) . ?
Rh1 Br2 2.525(2) . ?
Rh1 Br2 2.544(2) 5_666 ?
Rh1 C1 2.169(15) . ?
Rh1 C2 2.097(14) . ?
Rh1 C3 2.170(16) . ?
Rh1 C4 2.151(17) . ?
Rh1 C5 2.172(16) . ?
Br2 Rh1 2.544(2) 5_666 ?
Br3 C12 1.889(16) . ?
Br4 C14 1.954(16) . ?
Si1 C1 1.900(17) . ?
Si1 C6 1.854(19) . ?
Si1 C7 1.850(19) . ?
Si1 C8 1.838(18) . ?
Si2 C3 1.881(17) . ?
Si2 C9 1.866(18) . ?
Si2 C10 1.833(16) . ?
Si2 C11 1.871(17) . ?
Si3 C13 1.897(16) . ?
Si3 C15 1.86(2) . ?
Si3 C16 1.874(18) . ?
Si3 C17 1.88(2) . ?
C1 C2 1.46(2) . ?
C1 C5 1.48(2) . ?
C2 H2 0.9500 . ?
C2 C3 1.44(2) . ?
C3 C4 1.45(2) . ?
C4 C5 1.40(2) . ?
C4 C14 1.53(2) . ?
C5 C12 1.44(2) . ?
C6 H6A 0.9800 . ?
C6 H6B 0.9800 . ?
C6 H6C 0.9800 . ?
C7 H7A 0.9800 . ?
C7 H7B 0.9800 . ?
C7 H7C 0.9800 . ?
C8 H8A 0.9800 . ?
C8 H8B 0.9800 . ?
C8 H8C 0.9800 . ?
C9 H9A 0.9800 . ?
C9 H9B 0.9800 . ?
C9 H9C 0.9800 . ?
C10 H10A 0.9800 . ?
C10 H10B 0.9800 . ?
C10 H10C 0.9800 . ?
C11 H11A 0.9800 . ?
C11 H11B 0.9800 . ?
C11 H11C 0.9800 . ?
C12 C13 1.34(2) . ?
C13 C14 1.50(2) . ?
C14 H14 1.0000 . ?
C15 H15A 0.9800 . ?
C15 H15B 0.9800 . ?
C15 H15C 0.9800 . ?
C16 H16A 0.9800 . ?
C16 H16B 0.9800 . ?
C16 H16C 0.9800 . ?
C17 H17A 0.9800 . ?
C17 H17B 0.9800 . ?
C17 H17C 0.9800 . ?

loop_
_geom_torsion_atom_site_label_1
_geom_torsion_atom_site_label_2
_geom_torsion_atom_site_label_3
_geom_torsion_atom_site_label_4
_geom_torsion
_geom_torsion_site_symmetry_1
_geom_torsion_site_symmetry_2
_geom_torsion_site_symmetry_3
_geom_torsion_site_symmetry_4
_geom_torsion_publ_flag
Rh1 C1 C2 C3 62.2(11) . . . . ?
Rh1 C1 C5 C4 -59.5(11) . . . . ?
Rh1 C1 C5 C12 124(2) . . . . ?
Rh1 C2 C3 Si2 -123.2(11) . . . . ?
Rh1 C2 C3 C4 61.2(10) . . . . ?
Rh1 C3 C4 C5 60.9(11) . . . . ?
Rh1 C3 C4 C14 -124(2) . . . . ?
Rh1 C4 C5 C1 59.2(10) . . . . ?
Rh1 C4 C5 C12 -122.7(11) . . . . ?
Rh1 C4 C14 Br4 -162.0(8) . . . . ?
Rh1 C4 C14 C13 80.2(15) . . . . ?
Rh1 C5 C12 Br3 103.8(13) . . . . ?
Rh1 C5 C12 C13 -77.6(17) . . . . ?
Br3 C12 C13 Si3 0(2) . . . . ?
Br3 C12 C13 C14 177.8(11) . . . . ?
Si1 C1 C2 Rh1 116.7(11) . . . . ?
Si1 C1 C2 C3 178.9(11) . . . . ?
Si1 C1 C5 Rh1 -118.5(14) . . . . ?
Si1 C1 C5 C4 -178.0(12) . . . . ?
Si1 C1 C5 C12 5(3) . . . . ?
Si2 C3 C4 Rh1 125.3(14) . . . . ?
Si2 C3 C4 C5 -173.8(12) . . . . ?
Si2 C3 C4 C14 2(3) . . . . ?
Si3 C13 C14 Br4 61.4(15) . . . . ?
Si3 C13 C14 C4 178.5(11) . . . . ?
C1 C2 C3 Rh1 -62.0(11) . . . . ?
C1 C2 C3 Si2 174.8(11) . . . . ?
C1 C2 C3 C4 -0.8(17) . . . . ?
C1 C5 C12 Br3 -1(3) . . . . ?
C1 C5 C12 C13 177.3(19) . . . . ?
C2 C1 C5 Rh1 60.0(9) . . . . ?
C2 C1 C5 C4 0.5(16) . . . . ?
C2 C1 C5 C12 -176.3(19) . . . . ?
C2 C3 C4 Rh1 -59.8(10) . . . . ?
C2 C3 C4 C5 1.1(17) . . . . ?
C2 C3 C4 C14 176.6(19) . . . . ?
C3 C4 C5 Rh1 -60.3(11) . . . . ?
C3 C4 C5 C1 -1.1(18) . . . . ?
C3 C4 C5 C12 176.9(13) . . . . ?
C3 C4 C14 Br4 -58(2) . . . . ?
C3 C4 C14 C13 -175.9(19) . . . . ?
C4 C5 C12 Br3 -178.1(11) . . . . ?
C4 C5 C12 C13 0.4(18) . . . . ?
C5 C1 C2 Rh1 -62.0(9) . . . . ?
C5 C1 C2 C3 0.2(17) . . . . ?
C5 C4 C14 Br4 117.4(12) . . . . ?
C5 C4 C14 C13 -0.3(16) . . . . ?
C5 C12 C13 Si3 -178.4(11) . . . . ?
C5 C12 C13 C14 -0.7(18) . . . . ?
C6 Si1 C1 Rh1 -165.9(10) . . . . ?
C6 Si1 C1 C2 110.2(14) . . . . ?
C6 Si1 C1 C5 -71.6(16) . . . . ?
C7 Si1 C1 Rh1 76.3(11) . . . . ?
C7 Si1 C1 C2 -7.6(15) . . . . ?
C7 Si1 C1 C5 170.7(15) . . . . ?
C8 Si1 C1 Rh1 -41.1(13) . . . . ?
C8 Si1 C1 C2 -125.0(13) . . . . ?
C8 Si1 C1 C5 53.2(17) . . . . ?
C9 Si2 C3 Rh1 -165.8(10) . . . . ?
C9 Si2 C3 C2 -78.2(15) . . . . ?
C9 Si2 C3 C4 95.9(16) . . . . ?
C10 Si2 C3 Rh1 75.9(11) . . . . ?
C10 Si2 C3 C2 163.5(13) . . . . ?
C10 Si2 C3 C4 -22.4(18) . . . . ?
C11 Si2 C3 Rh1 -47.1(11) . . . . ?
C11 Si2 C3 C2 40.5(15) . . . . ?
C11 Si2 C3 C4 -145.5(15) . . . . ?
C12 C13 C14 Br4 -116.5(12) . . . . ?
C12 C13 C14 C4 0.6(17) . . . . ?
C14 C4 C5 Rh1 122.7(11) . . . . ?
C14 C4 C5 C1 -178.0(12) . . . . ?
C14 C4 C5 C12 0.0(17) . . . . ?
C15 Si3 C13 C12 -46.9(17) . . . . ?
C15 Si3 C13 C14 135.7(13) . . . . ?
C16 Si3 C13 C12 74.5(16) . . . . ?
C16 Si3 C13 C14 -103.0(14) . . . . ?
C17 Si3 C13 C12 -167.0(15) . . . . ?
C17 Si3 C13 C14 15.6(15) . . . . ?
